data_2001179
loop_
_publ_author_name
'Barlow, M. G.'
'Pritchard, R. G.'
'Tajammal, S.'
'Tipping, A. E.'

_publ_section_title
;Two diastereoisomers of
 1-(10-trifluoromethyl-11,12-dioxatetracyclo[6.2.1.1^3,6^.0^2,7^]dodeca-4,9-dien-9-yl)ethyl
 phenylacetate, C~21~H~19~F~3~O~4~: members of a series of adducts generated
 by repeated Diels--Alder cycloaddition of furan to
 5,5,5-trifluoropent-3-yn-2-yl phenylacetate
;
_journal_issue 12
_journal_name_full 'Acta Crystallographica Section C'
_journal_page_first 2151
_journal_page_last 2153
_journal_paper_doi 10.1107/S0108270193007668
_journal_volume 49
_journal_year 1993
_chemical_formula_moiety 'C21 H19 F3 O4'
_chemical_formula_sum 'C21 H19 F3 O4'
_chemical_formula_weight 392.37
_chemical_melting_point 391
_chemical_name_systematic
;(+-)(1R,2S,3R,6S,7R,8S,13R)-9-[(phenylacetoxy)ethyl]-10-trifluoromethyl-
11,12-dioxatetracyclo [6.2.1.1.^3,6^0^2,7^]deca-4,9-diene
;
_space_group_IT_number 2
_symmetry_cell_setting triclinic
_symmetry_space_group_name_Hall '-P 1'
_symmetry_space_group_name_H-M 'P -1'
_cell_angle_alpha 80.480(10)
_cell_angle_beta 87.250(10)
_cell_angle_gamma 74.500(10)
_cell_formula_units_Z 2
_cell_length_a 5.7070(10)
_cell_length_b 10.227(2)
_cell_length_c 16.625(2)
_cell_measurement_reflns_used 25
_cell_measurement_temperature 296
_cell_measurement_theta_max 24.27
_cell_measurement_theta_min 10.15
_cell_volume 922.2(3)
_computing_cell_refinement 'MSC/AFC Diffractometer Control'
_computing_data_collection 'MSC/AFC Diffractometer Control'
_computing_data_reduction 'TEXSAN PROCESS (Molecular Structure Corporation, 1985)'
_computing_molecular_graphics 'TEXSAN ORTEPII (Johnson, 1976)'
_computing_publication_material 'TEXSAN FINISH'
_computing_structure_refinement 'TEXSAN LS'
_computing_structure_solution 'TEXSAN MITHRIL (Gilmore, 1984)'
_diffrn_ambient_temperature 296
_diffrn_measurement_device CAD-4
_diffrn_measurement_method '\w/2-\q scans'
_diffrn_radiation_monochromator graphite
_diffrn_radiation_source 'X-ray tube'
_diffrn_radiation_type MoK\a
_diffrn_radiation_wavelength 0.7107
_diffrn_reflns_av_R_equivalents 0.019
_diffrn_reflns_limit_h_max 6
_diffrn_reflns_limit_h_min 0
_diffrn_reflns_limit_k_max 11
_diffrn_reflns_limit_k_min -11
_diffrn_reflns_limit_l_max 18
_diffrn_reflns_limit_l_min -18
_diffrn_reflns_number 2975
_diffrn_reflns_theta_max 23.9704
_diffrn_reflns_theta_min 0
_diffrn_standards_decay_% 0.00
_diffrn_standards_interval_count 150
_diffrn_standards_number 3
_exptl_absorpt_coefficient_mu 0.1101
_exptl_absorpt_correction_type 'not applied'
_exptl_crystal_colour colourless
_exptl_crystal_density_diffrn 1.413
_exptl_crystal_description plate
_exptl_crystal_F_000 408.00
_exptl_crystal_size_max 0.35
_exptl_crystal_size_mid 0.20
_exptl_crystal_size_min 0.20
_refine_diff_density_max -0.20708
_refine_diff_density_min 0.23758
_refine_ls_extinction_method 'not applied'
_refine_ls_goodness_of_fit_obs 1.734
_refine_ls_hydrogen_treatment refall
_refine_ls_matrix_type full
_refine_ls_number_parameters 329
_refine_ls_number_reflns 1544
_refine_ls_number_restraints 0
_refine_ls_R_factor_obs 0.0522
_refine_ls_shift/esd_max 0.0003
_refine_ls_structure_factor_coef F
_refine_ls_weighting_scheme sigma
_refine_ls_wR_factor_obs 0.0298
_reflns_number_observed 1544
_reflns_number_total 2894
_reflns_observed_criterion F>3\sF
_cod_data_source_file hu1033.cif
_cod_data_source_block U142
_cod_original_cell_volume 922.3(5)
_cod_original_sg_symbol_H-M 'P -1                   '
_cod_database_code 2001179

loop_
_symmetry_equiv_pos_as_xyz
x,y,z
-x,-y,-z

loop_
_atom_site_aniso_label
_atom_site_aniso_U_11
_atom_site_aniso_U_22
_atom_site_aniso_U_33
_atom_site_aniso_U_12
_atom_site_aniso_U_13
_atom_site_aniso_U_23
F1 0.125(3) 0.071(2) 0.040(2) 0.016(2) 0.006(2) -0.0160(10)
F2 0.064(2) 0.062(2) 0.082(2) 0.004(2) 0.010(2) -0.024(2)
F3 0.117(2) 0.057(2) 0.099(2) -0.027(2) 0.013(2) -0.047(2)
O1 0.054(2) 0.040(2) 0.050(2) 0.000(2) -0.003(2) -0.016(2)
O2 0.077(3) 0.060(2) 0.095(3) -0.023(2) 0.009(2) -0.012(2)
O11 0.039(2) 0.046(2) 0.045(2) -0.017(2) 0.0030(10) -0.0010(10)
O12 0.060(2) 0.074(2) 0.051(2) -0.027(2) -0.010(2) -0.018(2)
C1 0.044(3) 0.028(3) 0.049(3) -0.006(2) -0.003(2) 0.000(2)
C2 0.037(3) 0.046(3) 0.035(3) -0.011(3) -0.002(2) -0.003(2)
C3 0.043(3) 0.069(4) 0.041(3) -0.013(3) -0.003(3) -0.006(3)
C4 0.069(4) 0.078(4) 0.035(3) -0.032(4) -0.004(3) 0.006(3)
C5 0.056(4) 0.099(5) 0.034(3) -0.022(4) 0.006(3) -0.018(3)
C6 0.062(4) 0.056(3) 0.041(3) -0.015(3) -0.006(3) -0.013(3)
C7 0.045(3) 0.040(3) 0.036(3) -0.016(2) 0.003(2) -0.004(2)
C8 0.035(3) 0.040(3) 0.037(3) -0.005(2) 0.002(2) -0.008(2)
C9 0.039(3) 0.034(3) 0.035(3) -0.007(2) -0.005(2) -0.007(2)
C10 0.046(3) 0.037(3) 0.035(3) -0.008(2) -0.001(2) -0.010(2)
C13 0.053(3) 0.041(3) 0.034(3) -0.003(3) -0.001(3) -0.015(2)
C14 0.084(4) 0.032(3) 0.033(3) -0.006(3) -0.013(3) 0.001(2)
C15 0.114(5) 0.044(3) 0.053(4) -0.003(4) -0.013(4) -0.016(3)
C16 0.063(4) 0.036(3) 0.063(4) -0.005(3) -0.012(3) -0.016(3)
C17 0.088(5) 0.080(4) 0.071(4) -0.033(4) -0.003(4) -0.025(3)
C18 0.105(6) 0.107(5) 0.079(5) -0.032(4) -0.014(4) -0.044(4)
C19 0.120(6) 0.096(5) 0.055(5) -0.011(4) 0.014(5) -0.023(4)
C20 0.105(6) 0.102(5) 0.098(6) -0.038(4) 0.026(4) -0.039(4)
C21 0.073(4) 0.076(4) 0.093(5) -0.027(3) 0.002(4) -0.041(4)
C22 0.078(5) 0.054(4) 0.065(4) -0.005(4) -0.031(4) -0.017(3)
C23 0.070(4) 0.041(3) 0.052(3) 0.002(3) -0.006(3) -0.011(3)

loop_
_atom_site_label
_atom_site_fract_x
_atom_site_fract_y
_atom_site_fract_z
_atom_site_U_iso_or_equiv
F1 0.7097(5) 0.1057(3) 0.0338(2) 0.0860
F2 0.9911(5) -0.0040(2) 0.1187(2) 0.0722
F3 0.6890(5) -0.0847(3) 0.1056(2) 0.0864
O1 0.2379(5) 0.4622(3) 0.1221(2) 0.0490
O2 0.5943(7) 0.5172(3) 0.1059(2) 0.0770
O11 0.4323(5) 0.1049(3) 0.2962(2) 0.0430
O12 0.8963(5) 0.2594(3) 0.3887(2) 0.0589
C1 0.6692(8) 0.0519(4) 0.2636(3) 0.0419
C2 0.8211(8) 0.1412(4) 0.2911(2) 0.0393
C3 0.9076(9) 0.1178(5) 0.3814(3) 0.0514
C4 0.7070(10) 0.0927(6) 0.4378(3) 0.0597
C5 0.5400(10) 0.2105(6) 0.4337(3) 0.0621
C6 0.6378(9) 0.3111(5) 0.3743(3) 0.0519
C7 0.6273(8) 0.2805(4) 0.2859(2) 0.0396
C8 0.4004(8) 0.2445(4) 0.2575(2) 0.0382
C9 0.4564(7) 0.2260(4) 0.1684(2) 0.0364
C10 0.6198(7) 0.1056(4) 0.1728(2) 0.0392
C13 0.3467(9) 0.3285(4) 0.0964(3) 0.0434
C14 0.3830(10) 0.5472(4) 0.1211(3) 0.0518
C15 0.2380(10) 0.6841(5) 0.1430(3) 0.0720
C16 0.1955(9) 0.6777(4) 0.2348(3) 0.0542
C17 0.3220(10) 0.7418(5) 0.2774(4) 0.0760
C18 0.2820(10) 0.7405(7) 0.3599(4) 0.0923
C19 0.1250(10) 0.6760(7) 0.4001(4) 0.0930
C20 -0.0010(10) 0.6104(7) 0.3597(5) 0.0976
C21 0.0350(10) 0.6130(6) 0.2760(4) 0.0760
C22 0.1400(10) 0.2935(6) 0.0592(4) 0.0661
C23 0.7513(9) 0.0324(5) 0.1076(3) 0.0567
H1 0.734(5) -0.049(3) 0.280(2) 0.029(10)
H2 0.964(5) 0.142(3) 0.256(2) 0.025(10)
H3 1.080(6) 0.059(3) 0.393(2) 0.040(10)
H4 0.691(6) 0.010(3) 0.464(2) 0.040(10)
H5 0.378(6) 0.229(4) 0.451(2) 0.050(10)
H6 0.572(6) 0.415(4) 0.380(2) 0.050(10)
H7 0.666(5) 0.356(3) 0.250(2) 0.021(9)
H8 0.240(6) 0.306(3) 0.268(2) 0.040(10)
H13 0.464(6) 0.342(3) 0.060(2) 0.040(10)
H15A 0.063(7) 0.695(4) 0.122(2) 0.08(2)
H15B 0.344(10) 0.753(6) 0.123(3) 0.16(2)
H17 0.455(8) 0.783(5) 0.248(3) 0.11(2)
H18 0.397(9) 0.785(5) 0.383(3) 0.13(2)
H19 0.109(8) 0.670(5) 0.455(3) 0.10(2)
H20 -0.150(10) 0.579(7) 0.376(4) 0.21(3)
H21 -0.062(8) 0.575(4) 0.245(3) 0.09(2)
H22A 0.193(6) 0.204(4) 0.042(2) 0.060(10)
H22B -0.003(8) 0.299(5) 0.099(3) 0.10(2)
H22C 0.078(8) 0.359(4) 0.015(3) 0.09(2)

loop_
_geom_angle_atom_site_label_1
_geom_angle_atom_site_label_2
_geom_angle_atom_site_label_3
_geom_angle_site_symmetry_1
_geom_angle_site_symmetry_2
_geom_angle_site_symmetry_3
_geom_angle
_geom_angle_publ_flag
C1 C2 C3 . . . 120.9(4) yes
C1 C2 C7 . . . 100.4(3) yes
C3 C2 C7 . . . 101.6(3) yes
C2 C7 C6 . . . 100.6(3) yes
C2 C7 C8 . . . 101.8(3) yes
C6 C7 C8 . . . 119.9(4) yes

loop_
_geom_bond_atom_site_label_1
_geom_bond_atom_site_label_2
_geom_bond_site_symmetry_1
_geom_bond_site_symmetry_2
_geom_bond_distance
_geom_bond_publ_flag
C1 C2 . . 1.548(5) yes
C1 C10 . . 1.530(5) yes
C2 C3 . . 1.563(5) yes
C2 C7 . . 1.545(5) yes
C3 C4 . . 1.493(6) yes
C4 C5 . . 1.317(6) yes
C5 C6 . . 1.506(6) yes
C6 C7 . . 1.561(5) yes
C7 C8 . . 1.551(5) yes
C8 C9 . . 1.533(5) yes
C9 C10 . . 1.325(4) yes
